data_2233379
loop_
_publ_author_name
'Kumar, Sarvendra'
'Thapa, Suresh'

_publ_section_title
;
 Butylbis(diphenylglyoximato)(pyridine-\k<i>N</i>)cobalt(III)
;
_journal_coeditor_code BT5764
_journal_issue 2
_journal_name_full 'Acta Crystallographica Section E'
_journal_page_first m115
_journal_paper_doi 10.1107/S1600536812000153
_journal_volume 68
_journal_year 2012
_chemical_formula_iupac '[Co (C4 H9) (C14 H11 N2 O2)2 (C5 H5 N)]'
_chemical_formula_moiety 'C37 H36 Co N5 O4'
_chemical_formula_sum 'C37 H36 Co N5 O4'
_chemical_formula_weight 673.64
_chemical_name_systematic
;
Butylbis(diphenylglyoximato)(pyridine-\kN)cobalt(III)
;
_space_group_IT_number 14
_symmetry_cell_setting monoclinic
_symmetry_space_group_name_Hall '-P 2yn'
_symmetry_space_group_name_H-M 'P 1 21/n 1'
_atom_sites_solution_hydrogens geom
_atom_sites_solution_primary direct
_atom_sites_solution_secondary difmap
_audit_creation_method SHELXL-97
_cell_angle_alpha 90.00
_cell_angle_beta 98.486(8)
_cell_angle_gamma 90.00
_cell_formula_units_Z 4
_cell_length_a 11.863(4)
_cell_length_b 19.520(7)
_cell_length_c 14.402(5)
_cell_measurement_reflns_used 1034
_cell_measurement_temperature 100(2)
_cell_measurement_theta_max 18.59
_cell_measurement_theta_min 2.33
_cell_volume 3298(2)
_computing_cell_refinement 'SAINT (Bruker, 2001)'
_computing_data_collection 'SMART (Bruker, 2001)'
_computing_data_reduction 'SAINT (Bruker, 2001)'
_computing_molecular_graphics 'SHELXTL (Sheldrick, 2008)'
_computing_publication_material 'DIAMOND (Brandenburg, 1999)'
_computing_structure_refinement 'SHELXL97 (Sheldrick, 2008)'
_computing_structure_solution 'SHELXS97 (Sheldrick, 2008)'
_diffrn_ambient_temperature 100(2)
_diffrn_measured_fraction_theta_full 0.994
_diffrn_measured_fraction_theta_max 0.994
_diffrn_measurement_device_type 'Bruker SMART CCD area-detector'
_diffrn_measurement_method 'phi and omega scans'
_diffrn_radiation_monochromator graphite
_diffrn_radiation_source 'fine-focus sealed tube'
_diffrn_radiation_type MoK\a
_diffrn_radiation_wavelength 0.71073
_diffrn_reflns_av_R_equivalents 0.1108
_diffrn_reflns_av_sigmaI/netI 0.1347
_diffrn_reflns_limit_h_max 13
_diffrn_reflns_limit_h_min -14
_diffrn_reflns_limit_k_max 24
_diffrn_reflns_limit_k_min -16
_diffrn_reflns_limit_l_max 18
_diffrn_reflns_limit_l_min -18
_diffrn_reflns_number 18829
_diffrn_reflns_theta_full 26.50
_diffrn_reflns_theta_max 26.50
_diffrn_reflns_theta_min 2.03
_exptl_absorpt_coefficient_mu 0.568
_exptl_absorpt_correction_T_max 0.8480
_exptl_absorpt_correction_T_min 0.8303
_exptl_absorpt_correction_type multi-scan
_exptl_absorpt_process_details '(SADABS; Bruker, 2001)'
_exptl_crystal_colour orange
_exptl_crystal_density_diffrn 1.357
_exptl_crystal_density_method 'not measured'
_exptl_crystal_description prism
_exptl_crystal_F_000 1408
_exptl_crystal_size_max 0.34
_exptl_crystal_size_mid 0.32
_exptl_crystal_size_min 0.30
_refine_diff_density_max 0.800
_refine_diff_density_min -0.446
_refine_ls_extinction_method none
_refine_ls_goodness_of_fit_ref 0.970
_refine_ls_hydrogen_treatment mixed
_refine_ls_matrix_type full
_refine_ls_number_parameters 432
_refine_ls_number_reflns 6796
_refine_ls_number_restraints 0
_refine_ls_restrained_S_all 0.970
_refine_ls_R_factor_all 0.1326
_refine_ls_R_factor_gt 0.0690
_refine_ls_shift/su_max 0.001
_refine_ls_shift/su_mean 0.000
_refine_ls_structure_factor_coef Fsqd
_refine_ls_weighting_details 'calc w=1/[\s^2^(Fo^2^)+(0.0751P)^2^+0.0000P] where P=(Fo^2^+2Fc^2^)/3'
_refine_ls_weighting_scheme calc
_refine_ls_wR_factor_gt 0.1476
_refine_ls_wR_factor_ref 0.1842
_reflns_number_gt 3770
_reflns_number_total 6796
_reflns_threshold_expression I>2\s(I)
_cod_data_source_file bt5764.cif
_cod_data_source_block I
_cod_original_cell_volume 3298.5(19)
_cod_original_sg_symbol_Hall '-P 2yn '
_cod_original_sg_symbol_H-M 'P 21/n  '
_cod_database_code 2233379
_cod_database_fobs_code 2233379

loop_
_symmetry_equiv_pos_as_xyz
'x, y, z'
'-x+1/2, y+1/2, -z+1/2'
'-x, -y, -z'
'x-1/2, -y-1/2, z-1/2'

loop_
_atom_site_type_symbol
_atom_site_label
_atom_site_fract_x
_atom_site_fract_y
_atom_site_fract_z
_atom_site_U_iso_or_equiv
_atom_site_adp_type
_atom_site_calc_flag
_atom_site_refinement_flags
_atom_site_occupancy
_atom_site_symmetry_multiplicity
Co Co1 0.08170(5) 0.10089(3) 0.75782(4) 0.02066(19) Uani d . 1 1
O O1 0.0991(2) 0.10204(16) 0.56369(19) 0.0229(7) Uani d . 1 1
O O4 0.0709(2) 0.10561(15) 0.95271(19) 0.0218(7) Uani d . 1 1
O O3 -0.0756(3) 0.15157(16) 0.6064(2) 0.0262(8) Uani d . 1 1
O O2 0.2395(2) 0.04611(16) 0.90772(19) 0.0224(7) Uani d . 1 1
C C16 -0.0827(4) 0.1505(2) 0.8539(3) 0.0193(10) Uani d . 1 1
N N1 -0.0509(3) 0.14466(19) 0.7007(2) 0.0208(8) Uani d . 1 1
N N2 0.0184(3) 0.12110(18) 0.8665(2) 0.0204(8) Uani d . 1 1
N N3 0.1476(3) 0.08265(19) 0.6496(2) 0.0226(9) Uani d . 1 1
C C23 -0.1499(4) 0.1671(2) 0.9301(3) 0.0195(10) Uani d . 1 1
C C32 -0.1087(4) -0.0783(2) 0.6532(3) 0.0301(11) Uani d . 1 1
H H32 -0.1412 -0.0948 0.5931 0.036 Uiso calc R 1 1
N N5 -0.0019(3) 0.00897(18) 0.7464(2) 0.0204(8) Uani d . 1 1
C C7 0.3130(4) -0.0451(3) 0.4455(3) 0.0300(12) Uani d . 1 1
H H7 0.2973 -0.0879 0.4147 0.036 Uiso calc R 1 1
C C18 -0.2561(4) 0.2355(2) 0.6420(3) 0.0261(11) Uani d . 1 1
H H18 -0.1915 0.2543 0.6193 0.031 Uiso calc R 1 1
C C9 0.3916(4) -0.0057(2) 0.7914(3) 0.0218(10) Uani d . 1 1
C C2 0.2842(4) 0.0320(2) 0.7575(3) 0.0197(10) Uani d . 1 1
N N4 0.2157(3) 0.05638(18) 0.8134(2) 0.0191(8) Uani d . 1 1
C C1 0.2425(3) 0.0475(2) 0.6583(3) 0.0200(10) Uani d . 1 1
C C28 -0.1957(4) 0.2316(2) 0.9378(3) 0.0250(11) Uani d . 1 1
H H28 -0.1777 0.2673 0.8976 0.030 Uiso calc R 1 1
C C33 -0.0484(4) -0.0177(2) 0.6624(3) 0.0264(11) Uani d . 1 1
H H33 -0.0390 0.0067 0.6070 0.032 Uiso calc R 1 1
C C4 0.3626(4) 0.0782(2) 0.5362(3) 0.0231(10) Uani d . 1 1
H H4 0.3804 0.1206 0.5671 0.028 Uiso calc R 1 1
C C13 0.5124(4) -0.1048(3) 0.7867(4) 0.0379(13) Uani d . 1 1
H H13 0.5258 -0.1485 0.7615 0.046 Uiso calc R 1 1
C C21 -0.4455(4) 0.1830(3) 0.7107(3) 0.0294(11) Uani d . 1 1
H H21 -0.5104 0.1657 0.7345 0.035 Uiso calc R 1 1
C C15 -0.1253(4) 0.1635(2) 0.7544(3) 0.0184(9) Uani d . 1 1
C C3 0.2963(3) 0.0297(2) 0.5754(3) 0.0213(10) Uani d . 1 1
C C34 0.1579(4) 0.1948(2) 0.7681(3) 0.0216(10) Uani d . 1 1
H H34A 0.1735 0.2080 0.7048 0.026 Uiso calc R 1 1
H H34B 0.1025 0.2283 0.7864 0.026 Uiso calc R 1 1
C C22 -0.3364(4) 0.1631(2) 0.7510(3) 0.0232(10) Uani d . 1 1
H H22 -0.3268 0.1317 0.8020 0.028 Uiso calc R 1 1
C C14 0.4128(4) -0.0689(2) 0.7534(3) 0.0262(11) Uani d . 1 1
H H14 0.3593 -0.0878 0.7045 0.031 Uiso calc R 1 1
C C27 -0.2677(4) 0.2452(3) 1.0034(3) 0.0286(11) Uani d . 1 1
H H27 -0.2972 0.2900 1.0094 0.034 Uiso calc R 1 1
C C8 0.2713(4) -0.0323(2) 0.5285(3) 0.0247(10) Uani d . 1 1
H H8 0.2257 -0.0656 0.5536 0.030 Uiso calc R 1 1
C C24 -0.1761(4) 0.1151(2) 0.9898(3) 0.0272(11) Uani d . 1 1
H H24 -0.1443 0.0707 0.9858 0.033 Uiso calc R 1 1
C C17 -0.2410(4) 0.1892(2) 0.7163(3) 0.0232(10) Uani d . 1 1
C C25 -0.2482(4) 0.1279(3) 1.0547(3) 0.0323(12) Uani d . 1 1
H H25 -0.2648 0.0924 1.0957 0.039 Uiso calc R 1 1
C C19 -0.3644(4) 0.2543(2) 0.6010(3) 0.0290(11) Uani d . 1 1
H H19 -0.3742 0.2849 0.5492 0.035 Uiso calc R 1 1
C C10 0.4719(4) 0.0221(3) 0.8616(3) 0.0282(11) Uani d . 1 1
H H10 0.4585 0.0655 0.8879 0.034 Uiso calc R 1 1
C C11 0.5716(4) -0.0135(3) 0.8933(3) 0.0341(12) Uani d . 1 1
H H11 0.6264 0.0058 0.9409 0.041 Uiso calc R 1 1
C C5 0.4023(4) 0.0643(3) 0.4527(3) 0.0284(11) Uani d . 1 1
H H5 0.4474 0.0974 0.4269 0.034 Uiso calc R 1 1
C C6 0.3776(4) 0.0035(3) 0.4064(3) 0.0334(12) Uani d . 1 1
H H6 0.4043 -0.0053 0.3485 0.040 Uiso calc R 1 1
C C20 -0.4589(4) 0.2282(3) 0.6357(3) 0.0345(13) Uani d . 1 1
H H20 -0.5332 0.2415 0.6078 0.041 Uiso calc R 1 1
C C26 -0.2961(4) 0.1916(3) 1.0605(3) 0.0352(13) Uani d . 1 1
H H26 -0.3485 0.1993 1.1033 0.042 Uiso calc R 1 1
C C30 -0.0729(4) -0.0892(3) 0.8195(3) 0.0331(12) Uani d . 1 1
H H30 -0.0796 -0.1136 0.8755 0.040 Uiso calc R 1 1
C C35 0.2666(4) 0.2021(3) 0.8350(4) 0.0382(13) Uani d . 1 1
H H35A 0.3256 0.1726 0.8138 0.046 Uiso calc R 1 1
H H35B 0.2539 0.1859 0.8978 0.046 Uiso calc R 1 1
C C36 0.3102(5) 0.2757(3) 0.8432(4) 0.0480(15) Uani d . 1 1
H H36A 0.3158 0.2936 0.7797 0.058 Uiso calc R 1 1
H H36B 0.2549 0.3045 0.8707 0.058 Uiso calc R 1 1
C C31 -0.1206(4) -0.1145(3) 0.7337(3) 0.0322(12) Uani d . 1 1
H H31 -0.1614 -0.1565 0.7297 0.039 Uiso calc R 1 1
C C12 0.5915(4) -0.0767(3) 0.8561(4) 0.0383(13) Uani d . 1 1
H H12 0.6596 -0.1008 0.8783 0.046 Uiso calc R 1 1
C C29 -0.0152(4) -0.0279(2) 0.8232(3) 0.0297(11) Uani d . 1 1
H H29 0.0169 -0.0106 0.8830 0.036 Uiso calc R 1 1
C C37 0.4250(5) 0.2807(3) 0.9033(4) 0.0560(17) Uani d . 1 1
H H37A 0.4501 0.3286 0.9068 0.084 Uiso calc R 1 1
H H37B 0.4803 0.2529 0.8757 0.084 Uiso calc R 1 1
H H37C 0.4195 0.2639 0.9666 0.084 Uiso calc R 1 1
H H01 0.158(5) 0.074(3) 0.928(4) 0.062(17) Uiso d . 1 1
H H02 0.012(5) 0.126(3) 0.579(4) 0.08(2) Uiso d . 1 1

loop_
_atom_site_aniso_label
_atom_site_aniso_U_11
_atom_site_aniso_U_22
_atom_site_aniso_U_33
_atom_site_aniso_U_12
_atom_site_aniso_U_13
_atom_site_aniso_U_23
Co1 0.0225(3) 0.0236(4) 0.0154(3) 0.0019(3) 0.0012(2) 0.0017(3)
O1 0.0239(17) 0.0320(19) 0.0124(15) 0.0063(15) 0.0015(13) 0.0050(14)
O4 0.0236(17) 0.0301(18) 0.0109(15) 0.0036(14) 0.0000(12) -0.0029(13)
O3 0.0278(18) 0.035(2) 0.0155(16) 0.0070(15) 0.0038(13) 0.0037(14)
O2 0.0199(16) 0.0324(19) 0.0136(16) 0.0033(14) -0.0014(12) 0.0001(13)
C16 0.021(2) 0.019(2) 0.017(2) 0.0008(19) 0.0005(18) -0.0004(18)
N1 0.022(2) 0.026(2) 0.0141(19) 0.0007(17) 0.0026(15) 0.0036(16)
N2 0.028(2) 0.022(2) 0.0099(18) 0.0007(17) -0.0005(15) 0.0001(15)
N3 0.029(2) 0.027(2) 0.0115(19) -0.0001(18) 0.0014(16) 0.0019(16)
C23 0.021(2) 0.024(3) 0.012(2) 0.0025(19) -0.0016(17) -0.0025(18)
C32 0.038(3) 0.032(3) 0.018(3) 0.001(2) -0.004(2) -0.001(2)
N5 0.020(2) 0.025(2) 0.0164(19) 0.0017(17) 0.0031(15) -0.0013(16)
C7 0.034(3) 0.030(3) 0.024(3) 0.006(2) -0.003(2) -0.009(2)
C18 0.031(3) 0.024(3) 0.023(3) 0.002(2) 0.005(2) 0.003(2)
C9 0.020(2) 0.029(3) 0.016(2) 0.004(2) 0.0034(18) 0.0070(19)
C2 0.022(2) 0.020(2) 0.017(2) -0.0015(19) 0.0023(18) -0.0005(18)
N4 0.022(2) 0.025(2) 0.0093(18) -0.0008(17) -0.0005(15) 0.0019(15)
C1 0.016(2) 0.022(2) 0.021(2) 0.0009(19) 0.0014(18) 0.0004(19)
C28 0.026(3) 0.027(3) 0.020(2) 0.002(2) -0.001(2) 0.002(2)
C33 0.027(3) 0.035(3) 0.017(2) 0.001(2) -0.0003(19) 0.004(2)
C4 0.022(2) 0.027(3) 0.020(2) 0.000(2) 0.0009(19) -0.002(2)
C13 0.040(3) 0.038(3) 0.037(3) 0.016(3) 0.010(2) 0.005(3)
C21 0.025(3) 0.040(3) 0.023(3) -0.001(2) 0.002(2) -0.005(2)
C15 0.026(2) 0.015(2) 0.014(2) 0.0001(19) 0.0034(18) -0.0002(18)
C3 0.012(2) 0.028(3) 0.023(2) 0.0008(19) -0.0004(18) -0.001(2)
C34 0.023(2) 0.022(2) 0.020(2) -0.002(2) 0.0026(19) 0.0026(19)
C22 0.024(2) 0.030(3) 0.014(2) 0.003(2) -0.0010(18) 0.000(2)
C14 0.026(3) 0.033(3) 0.021(2) 0.001(2) 0.005(2) 0.003(2)
C27 0.025(3) 0.033(3) 0.027(3) 0.004(2) 0.000(2) -0.007(2)
C8 0.021(2) 0.031(3) 0.022(2) 0.000(2) 0.0032(19) 0.002(2)
C24 0.036(3) 0.024(3) 0.022(3) 0.005(2) 0.004(2) 0.001(2)
C17 0.028(3) 0.023(3) 0.017(2) 0.003(2) -0.0015(19) -0.0023(19)
C25 0.041(3) 0.031(3) 0.028(3) -0.003(2) 0.015(2) 0.002(2)
C19 0.040(3) 0.023(3) 0.023(3) 0.005(2) 0.002(2) -0.002(2)
C10 0.028(3) 0.032(3) 0.025(3) 0.002(2) 0.003(2) 0.000(2)
C11 0.022(3) 0.049(4) 0.029(3) 0.001(2) -0.004(2) 0.006(2)
C5 0.025(3) 0.036(3) 0.025(3) 0.002(2) 0.007(2) 0.003(2)
C6 0.030(3) 0.047(3) 0.022(3) 0.008(3) 0.001(2) -0.001(2)
C20 0.029(3) 0.043(3) 0.027(3) 0.010(2) -0.010(2) -0.004(2)
C26 0.036(3) 0.040(3) 0.032(3) -0.002(3) 0.012(2) -0.013(2)
C30 0.045(3) 0.032(3) 0.021(3) -0.007(3) 0.002(2) 0.005(2)
C35 0.040(3) 0.032(3) 0.044(3) -0.002(3) 0.008(3) -0.002(3)
C36 0.047(4) 0.047(4) 0.048(4) -0.007(3) -0.001(3) 0.000(3)
C31 0.039(3) 0.029(3) 0.028(3) -0.007(2) 0.003(2) -0.001(2)
C12 0.028(3) 0.055(4) 0.032(3) 0.013(3) 0.002(2) 0.011(3)
C29 0.040(3) 0.029(3) 0.018(2) -0.001(2) -0.002(2) -0.003(2)
C37 0.056(4) 0.065(4) 0.051(4) -0.022(3) 0.021(3) -0.018(3)

loop_
_atom_type_symbol
_atom_type_description
_atom_type_scat_dispersion_real
_atom_type_scat_dispersion_imag
_atom_type_scat_source
C C 0.0033 0.0016 'International Tables Vol C Tables 4.2.6.8 and 6.1.1.4'
H H 0.0000 0.0000 'International Tables Vol C Tables 4.2.6.8 and 6.1.1.4'
N N 0.0061 0.0033 'International Tables Vol C Tables 4.2.6.8 and 6.1.1.4'
O O 0.0106 0.0060 'International Tables Vol C Tables 4.2.6.8 and 6.1.1.4'
Co Co 0.3494 0.9721 'International Tables Vol C Tables 4.2.6.8 and 6.1.1.4'

loop_
_geom_angle_atom_site_label_1
_geom_angle_atom_site_label_2
_geom_angle_atom_site_label_3
_geom_angle
N1 Co1 N2 81.74(15)
N1 Co1 N3 98.50(15)
N2 Co1 N3 178.50(16)
N1 Co1 N4 179.07(15)
N2 Co1 N4 99.17(15)
N3 Co1 N4 80.59(15)
N1 Co1 C34 87.49(17)
N2 Co1 C34 88.76(17)
N3 Co1 C34 89.78(17)
N4 Co1 C34 92.67(16)
N1 Co1 N5 89.95(15)
N2 Co1 N5 90.15(15)
N3 Co1 N5 91.33(15)
N4 Co1 N5 89.90(15)
C34 Co1 N5 177.33(16)
N3 O1 H02 102(3)
N2 O4 H01 97(2)
N1 O3 H02 102(3)
N4 O2 H01 97(3)
N2 C16 C15 112.5(4)
N2 C16 C23 124.8(4)
C15 C16 C23 122.6(4)
C15 N1 O3 120.0(3)
C15 N1 Co1 117.7(3)
O3 N1 Co1 122.0(3)
C16 N2 O4 121.0(3)
C16 N2 Co1 116.5(3)
O4 N2 Co1 122.5(3)
C1 N3 O1 118.9(3)
C1 N3 Co1 118.5(3)
O1 N3 Co1 122.5(3)
C28 C23 C24 119.1(4)
C28 C23 C16 121.2(4)
C24 C23 C16 119.4(4)
C33 C32 C31 118.3(4)
C33 C32 H32 120.9
C31 C32 H32 120.9
C29 N5 C33 116.4(4)
C29 N5 Co1 121.1(3)
C33 N5 Co1 122.5(3)
C8 C7 C6 121.1(5)
C8 C7 H7 119.5
C6 C7 H7 119.5
C19 C18 C17 120.5(4)
C19 C18 H18 119.8
C17 C18 H18 119.8
C14 C9 C10 119.2(4)
C14 C9 C2 120.3(4)
C10 C9 C2 120.4(4)
N4 C2 C1 111.7(4)
N4 C2 C9 123.7(4)
C1 C2 C9 124.7(4)
C2 N4 O2 120.1(3)
C2 N4 Co1 117.8(3)
O2 N4 Co1 122.0(3)
N3 C1 C2 111.3(4)
N3 C1 C3 120.9(4)
C2 C1 C3 127.8(4)
C23 C28 C27 121.1(4)
C23 C28 H28 119.4
C27 C28 H28 119.4
N5 C33 C32 123.5(4)
N5 C33 H33 118.2
C32 C33 H33 118.2
C5 C4 C3 120.1(4)
C5 C4 H4 119.9
C3 C4 H4 119.9
C12 C13 C14 119.9(5)
C12 C13 H13 120.0
C14 C13 H13 120.0
C20 C21 C22 119.7(4)
C20 C21 H21 120.2
C22 C21 H21 120.2
N1 C15 C16 111.3(4)
N1 C15 C17 122.9(4)
C16 C15 C17 125.6(4)
C8 C3 C4 118.8(4)
C8 C3 C1 120.6(4)
C4 C3 C1 120.1(4)
C35 C34 Co1 117.5(3)
C35 C34 H34A 107.9
Co1 C34 H34A 107.9
C35 C34 H34B 107.9
Co1 C34 H34B 107.9
H34A C34 H34B 107.2
C21 C22 C17 120.0(4)
C21 C22 H22 120.0
C17 C22 H22 120.0
C9 C14 C13 120.3(5)
C9 C14 H14 119.9
C13 C14 H14 119.9
C28 C27 C26 118.8(5)
C28 C27 H27 120.6
C26 C27 H27 120.6
C7 C8 C3 119.8(4)
C7 C8 H8 120.1
C3 C8 H8 120.1
C25 C24 C23 120.2(4)
C25 C24 H24 119.9
C23 C24 H24 119.9
C18 C17 C22 119.5(4)
C18 C17 C15 120.7(4)
C22 C17 C15 119.7(4)
C26 C25 C24 120.5(5)
C26 C25 H25 119.7
C24 C25 H25 119.7
C18 C19 C20 119.8(4)
C18 C19 H19 120.1
C20 C19 H19 120.1
C11 C10 C9 120.1(5)
C11 C10 H10 120.0
C9 C10 H10 120.0
C12 C11 C10 120.4(5)
C12 C11 H11 119.8
C10 C11 H11 119.8
C6 C5 C4 121.2(5)
C6 C5 H5 119.4
C4 C5 H5 119.4
C5 C6 C7 118.9(4)
C5 C6 H6 120.5
C7 C6 H6 120.5
C21 C20 C19 120.6(5)
C21 C20 H20 119.7
C19 C20 H20 119.7
C25 C26 C27 120.1(4)
C25 C26 H26 119.9
C27 C26 H26 119.9
C31 C30 C29 119.0(4)
C31 C30 H30 120.5
C29 C30 H30 120.5
C34 C35 C36 112.9(4)
C34 C35 H35A 109.0
C36 C35 H35A 109.0
C34 C35 H35B 109.0
C36 C35 H35B 109.0
H35A C35 H35B 107.8
C37 C36 C35 111.9(5)
C37 C36 H36A 109.2
C35 C36 H36A 109.2
C37 C36 H36B 109.2
C35 C36 H36B 109.2
H36A C36 H36B 107.9
C30 C31 C32 119.4(5)
C30 C31 H31 120.3
C32 C31 H31 120.3
C11 C12 C13 120.0(5)
C11 C12 H12 120.0
C13 C12 H12 120.0
N5 C29 C30 123.4(4)
N5 C29 H29 118.3
C30 C29 H29 118.3
C36 C37 H37A 109.5
C36 C37 H37B 109.5
H37A C37 H37B 109.5
C36 C37 H37C 109.5
H37A C37 H37C 109.5
H37B C37 H37C 109.5

loop_
_geom_bond_atom_site_label_1
_geom_bond_atom_site_label_2
_geom_bond_distance
Co1 N1 1.870(4)
Co1 N2 1.875(3)
Co1 N3 1.879(4)
Co1 N4 1.883(3)
Co1 C34 2.039(4)
Co1 N5 2.045(4)
O1 N3 1.339(4)
O1 H02 1.19(7)
O4 N2 1.339(4)
O4 H01 1.30(6)
O3 N1 1.354(4)
O3 H02 1.27(7)
O2 N4 1.361(4)
O2 H01 1.18(6)
C16 N2 1.318(5)
C16 C15 1.470(6)
C16 C23 1.483(6)
N1 C15 1.308(5)
N3 C1 1.308(5)
C23 C28 1.384(6)
C23 C24 1.395(6)
C32 C33 1.378(6)
C32 C31 1.383(6)
C32 H32 0.9500
N5 C29 1.348(5)
N5 C33 1.357(5)
C7 C8 1.382(6)
C7 C6 1.390(7)
C7 H7 0.9500
C18 C19 1.382(6)
C18 C17 1.391(6)
C18 H18 0.9500
C9 C14 1.387(6)
C9 C10 1.393(6)
C9 C2 1.489(6)
C2 N4 1.315(5)
C2 C1 1.472(6)
C1 C3 1.476(6)
C28 C27 1.389(6)
C28 H28 0.9500
C33 H33 0.9500
C4 C5 1.380(6)
C4 C3 1.402(6)
C4 H4 0.9500
C13 C12 1.380(7)
C13 C14 1.397(6)
C13 H13 0.9500
C21 C20 1.384(7)
C21 C22 1.394(6)
C21 H21 0.9500
C15 C17 1.488(6)
C3 C8 1.396(6)
C34 C35 1.498(6)
C34 H34A 0.9900
C34 H34B 0.9900
C22 C17 1.399(6)
C22 H22 0.9500
C14 H14 0.9500
C27 C26 1.402(7)
C27 H27 0.9500
C8 H8 0.9500
C24 C25 1.379(6)
C24 H24 0.9500
C25 C26 1.375(7)
C25 H25 0.9500
C19 C20 1.389(7)
C19 H19 0.9500
C10 C11 1.389(6)
C10 H10 0.9500
C11 C12 1.378(7)
C11 H11 0.9500
C5 C6 1.372(7)
C5 H5 0.9500
C6 H6 0.9500
C20 H20 0.9500
C26 H26 0.9500
C30 C31 1.373(6)
C30 C29 1.376(6)
C30 H30 0.9500
C35 C36 1.525(7)
C35 H35A 0.9900
C35 H35B 0.9900
C36 C37 1.506(8)
C36 H36A 0.9900
C36 H36B 0.9900
C31 H31 0.9500
C12 H12 0.9500
C29 H29 0.9500
C37 H37A 0.9800
C37 H37B 0.9800
C37 H37C 0.9800

loop_
_geom_hbond_atom_site_label_D
_geom_hbond_atom_site_label_H
_geom_hbond_atom_site_label_A
_geom_hbond_distance_DH
_geom_hbond_distance_HA
_geom_hbond_distance_DA
_geom_hbond_angle_DHA
_geom_hbond_publ_flag
O2 H01 O4 1.18(6) 1.30(6) 2.480(4) 178(9) yes
O1 H02 O3 1.18(6) 1.27(6) 2.446(4) 173(5) yes

loop_
_geom_torsion_atom_site_label_1
_geom_torsion_atom_site_label_2
_geom_torsion_atom_site_label_3
_geom_torsion_atom_site_label_4
_geom_torsion
N2 Co1 N1 C15 -4.5(3)
N3 Co1 N1 C15 177.0(3)
N4 Co1 N1 C15 17E1(5)
C34 Co1 N1 C15 -93.6(3)
N5 Co1 N1 C15 85.6(3)
N2 Co1 N1 O3 -178.6(3)
N3 Co1 N1 O3 2.9(3)
N4 Co1 N1 O3 -8(10)
C34 Co1 N1 O3 92.3(3)
N5 Co1 N1 O3 -88.4(3)
C15 C16 N2 O4 179.8(3)
C23 C16 N2 O4 -2.3(6)
C15 C16 N2 Co1 -1.5(5)
C23 C16 N2 Co1 176.5(3)
N1 Co1 N2 C16 3.2(3)
N3 Co1 N2 C16 103(6)
N4 Co1 N2 C16 -176.7(3)
C34 Co1 N2 C16 90.8(3)
N5 Co1 N2 C16 -86.8(3)
N1 Co1 N2 O4 -178.1(3)
N3 Co1 N2 O4 -79(6)
N4 Co1 N2 O4 2.0(3)
C34 Co1 N2 O4 -90.5(3)
N5 Co1 N2 O4 92.0(3)
N1 Co1 N3 C1 -176.0(3)
N2 Co1 N3 C1 85(6)
N4 Co1 N3 C1 3.8(3)
C34 Co1 N3 C1 96.5(3)
N5 Co1 N3 C1 -85.9(3)
N1 Co1 N3 O1 1.5(3)
N2 Co1 N3 O1 -98(6)
N4 Co1 N3 O1 -178.7(3)
C34 Co1 N3 O1 -85.9(3)
N5 Co1 N3 O1 91.6(3)
N2 C16 C23 C28 129.9(5)
C15 C16 C23 C28 -52.3(6)
N2 C16 C23 C24 -56.0(6)
C15 C16 C23 C24 121.8(5)
N1 Co1 N5 C29 -118.8(3)
N2 Co1 N5 C29 -37.0(3)
N3 Co1 N5 C29 142.7(3)
N4 Co1 N5 C29 62.1(3)
C34 Co1 N5 C29 -103(3)
N1 Co1 N5 C33 60.1(3)
N2 Co1 N5 C33 141.8(3)
N3 Co1 N5 C33 -38.4(3)
N4 Co1 N5 C33 -119.0(3)
C34 Co1 N5 C33 76(3)
C14 C9 C2 N4 128.6(5)
C10 C9 C2 N4 -51.4(6)
C14 C9 C2 C1 -52.5(6)
C10 C9 C2 C1 127.5(5)
C1 C2 N4 O2 179.0(3)
C9 C2 N4 O2 -1.9(6)
C1 C2 N4 Co1 2.3(5)
C9 C2 N4 Co1 -178.6(3)
N1 Co1 N4 C2 7(10)
N2 Co1 N4 C2 178.2(3)
N3 Co1 N4 C2 -3.3(3)
C34 Co1 N4 C2 -92.6(3)
N5 Co1 N4 C2 88.1(3)
N1 Co1 N4 O2 -17E1(5)
N2 Co1 N4 O2 1.6(3)
N3 Co1 N4 O2 -179.9(3)
C34 Co1 N4 O2 90.7(3)
N5 Co1 N4 O2 -88.6(3)
O1 N3 C1 C2 178.9(3)
Co1 N3 C1 C2 -3.5(5)
O1 N3 C1 C3 0.4(6)
Co1 N3 C1 C3 178.0(3)
N4 C2 C1 N3 0.7(5)
C9 C2 C1 N3 -178.4(4)
N4 C2 C1 C3 179.1(4)
C9 C2 C1 C3 0.0(7)
C24 C23 C28 C27 -0.5(7)
C16 C23 C28 C27 173.7(4)
C29 N5 C33 C32 1.3(6)
Co1 N5 C33 C32 -177.6(4)
C31 C32 C33 N5 -1.2(7)
O3 N1 C15 C16 178.9(3)
Co1 N1 C15 C16 4.8(5)
O3 N1 C15 C17 3.4(6)
Co1 N1 C15 C17 -170.7(3)
N2 C16 C15 N1 -2.0(5)
C23 C16 C15 N1 179.9(4)
N2 C16 C15 C17 173.3(4)
C23 C16 C15 C17 -4.7(7)
C5 C4 C3 C8 -0.1(6)
C5 C4 C3 C1 -172.7(4)
N3 C1 C3 C8 -92.1(6)
C2 C1 C3 C8 89.6(6)
N3 C1 C3 C4 80.4(5)
C2 C1 C3 C4 -97.9(6)
N1 Co1 C34 C35 163.0(4)
N2 Co1 C34 C35 81.3(4)
N3 Co1 C34 C35 -98.4(4)
N4 Co1 C34 C35 -17.9(4)
N5 Co1 C34 C35 147(3)
C20 C21 C22 C17 0.6(7)
C10 C9 C14 C13 1.3(6)
C2 C9 C14 C13 -178.7(4)
C12 C13 C14 C9 -1.5(7)
C23 C28 C27 C26 -1.7(7)
C6 C7 C8 C3 -1.5(7)
C4 C3 C8 C7 0.7(6)
C1 C3 C8 C7 173.3(4)
C28 C23 C24 C25 0.9(7)
C16 C23 C24 C25 -173.3(4)
C19 C18 C17 C22 -1.7(7)
C19 C18 C17 C15 173.8(4)
C21 C22 C17 C18 0.5(7)
C21 C22 C17 C15 -175.0(4)
N1 C15 C17 C18 -43.1(6)
C16 C15 C17 C18 142.0(5)
N1 C15 C17 C22 132.3(5)
C16 C15 C17 C22 -42.5(6)
C23 C24 C25 C26 0.8(7)
C17 C18 C19 C20 1.7(7)
C14 C9 C10 C11 -0.4(6)
C2 C9 C10 C11 179.6(4)
C9 C10 C11 C12 -0.4(7)
C3 C4 C5 C6 0.2(7)
C4 C5 C6 C7 -1.0(7)
C8 C7 C6 C5 1.7(7)
C22 C21 C20 C19 -0.6(7)
C18 C19 C20 C21 -0.6(7)
C24 C25 C26 C27 -3.1(7)
C28 C27 C26 C25 3.5(7)
Co1 C34 C35 C36 -175.0(4)
C34 C35 C36 C37 -174.4(5)
C29 C30 C31 C32 0.7(7)
C33 C32 C31 C30 0.2(7)
C10 C11 C12 C13 0.3(8)
C14 C13 C12 C11 0.6(8)
C33 N5 C29 C30 -0.4(7)
Co1 N5 C29 C30 178.5(4)
C31 C30 C29 N5 -0.6(8)
